data_2202222
loop_
_publ_author_name
'B\"uy\"ukg\"ung\"or, Orhan'
'H\"okelek, Tuncer'
'Ta\,s, Murat'
'Bat\?i, H\"umeyra'

_publ_section_title
;
 <i>N</i>-Hydroxy-2-oxo-2,<i>N</i>'-diphenylacetamidine
;
_journal_issue 6
_journal_name_full 'Acta Crystallographica Section E'
_journal_page_first o883
_journal_page_last o885
_journal_paper_doi 10.1107/S1600536803010882
_journal_volume 59
_journal_year 2003
_chemical_formula_iupac 'C14 H12 N2 O2'
_chemical_formula_moiety 'C14 H12 N2 O2'
_chemical_formula_sum 'C14 H12 N2 O2'
_chemical_formula_weight 240.26
_chemical_name_systematic
;
N-Hydroxy-2-oxo-2,N'-diphenylacetamidine
;
_space_group_IT_number 14
_symmetry_cell_setting monoclinic
_symmetry_space_group_name_Hall '-P 2yab'
_symmetry_space_group_name_H-M 'P 1 21/a 1'
_atom_sites_solution_hydrogens geom
_atom_sites_solution_primary direct
_atom_sites_solution_secondary difmap
_audit_creation_method SHELXL-97
_cell_angle_alpha 90.00
_cell_angle_beta 95.763(6)
_cell_angle_gamma 90.00
_cell_formula_units_Z 4
_cell_length_a 10.0106(9)
_cell_length_b 10.2280(6)
_cell_length_c 12.1627(7)
_cell_measurement_reflns_used 10547
_cell_measurement_temperature 293(2)
_cell_measurement_theta_max 29.51
_cell_measurement_theta_min 1.68
_cell_volume 1239.03(15)
_computing_cell_refinement X-AREA
_computing_data_collection 'X-AREA (Stoe & Cie, 2001)'
_computing_data_reduction 'X-RED  (Stoe & Cie, 2001)'
_computing_molecular_graphics 'ORTEP-3 for Windows (Farrugia, 1997)'
_computing_publication_material 'WinGX (Farrugia, 1999)'
_computing_structure_refinement 'SHELXL97 (Sheldrick, 1997)'
_computing_structure_solution 'SHELXS97 (Sheldrick, 1997)'
_diffrn_ambient_temperature 293(2)
_diffrn_detector_area_resol_mean 6.67
_diffrn_measured_fraction_theta_full 1.000
_diffrn_measured_fraction_theta_max 1.000
_diffrn_measurement_device_type 'Stoe IPDS-II'
_diffrn_measurement_method \f
_diffrn_radiation_monochromator 'plane graphite'
_diffrn_radiation_source 'fine-focus sealed tube'
_diffrn_radiation_type MoK\a
_diffrn_radiation_wavelength 0.71073
_diffrn_reflns_av_R_equivalents 0.0357
_diffrn_reflns_av_sigmaI/netI 0.0304
_diffrn_reflns_limit_h_max 13
_diffrn_reflns_limit_h_min -13
_diffrn_reflns_limit_k_max 14
_diffrn_reflns_limit_k_min -14
_diffrn_reflns_limit_l_max 16
_diffrn_reflns_limit_l_min -16
_diffrn_reflns_number 12031
_diffrn_reflns_theta_full 29.51
_diffrn_reflns_theta_max 29.51
_diffrn_reflns_theta_min 1.68
_exptl_absorpt_coefficient_mu 0.088
_exptl_absorpt_correction_type none
_exptl_crystal_colour yellow
_exptl_crystal_density_diffrn 1.288
_exptl_crystal_density_method 'not measured'
_exptl_crystal_description block
_exptl_crystal_F_000 504
_exptl_crystal_size_max 0.35
_exptl_crystal_size_mid 0.25
_exptl_crystal_size_min 0.15
_refine_diff_density_max 0.112
_refine_diff_density_min -0.110
_refine_ls_extinction_coef 0.062(5)
_refine_ls_extinction_expression Fc^*^=kFc[1+0.001xFc^2^\l^3^/sin(2\q)]^-1/4^
_refine_ls_extinction_method SHELXL97
_refine_ls_goodness_of_fit_ref 0.807
_refine_ls_hydrogen_treatment refall
_refine_ls_matrix_type full
_refine_ls_number_parameters 212
_refine_ls_number_reflns 3434
_refine_ls_number_restraints 0
_refine_ls_restrained_S_all 0.807
_refine_ls_R_factor_all 0.0566
_refine_ls_R_factor_gt 0.0337
_refine_ls_shift/su_max <0.001
_refine_ls_shift/su_mean 0.000
_refine_ls_structure_factor_coef Fsqd
_refine_ls_weighting_details 'calc w = 1/[\s^2^(Fo^2^)+(0.0572P)^2^] where P = (Fo^2^+2Fc^2^)/3'
_refine_ls_weighting_scheme calc
_refine_ls_wR_factor_gt 0.0835
_refine_ls_wR_factor_ref 0.0881
_reflns_number_gt 1990
_reflns_number_total 3434
_reflns_threshold_expression I>2\s(I)
_cod_data_source_file wn6162.cif
_cod_data_source_block I
_cod_original_sg_symbol_H-M 'P 21/a'
_cod_database_code 2202222
_cod_database_fobs_code 2202222

loop_
_symmetry_equiv_pos_as_xyz
'x, y, z'
'-x+1/2, y+1/2, -z'
'-x, -y, -z'
'x-1/2, -y-1/2, z'

loop_
_atom_site_label
_atom_site_fract_x
_atom_site_fract_y
_atom_site_fract_z
_atom_site_U_iso_or_equiv
_atom_site_adp_type
_atom_site_calc_flag
_atom_site_refinement_flags
_atom_site_occupancy
_atom_site_disorder_assembly
_atom_site_disorder_group
_atom_site_type_symbol
O2 0.08246(7) 0.03456(9) 0.39551(7) 0.0601(2) Uani d . 1 . . O
O1 -0.28128(7) 0.22626(8) 0.24449(6) 0.0588(2) Uani d . 1 . . O
N2 -0.05908(8) 0.04650(9) 0.38944(7) 0.0485(2) Uani d . 1 . . N
H141 -0.2382(14) -0.1326(13) 0.3454(11) 0.074(4) Uiso d . 1 . . H
H61 -0.2295(14) -0.0217(14) 0.0926(13) 0.079(4) Uiso d . 1 . . H
H111 -0.6741(17) 0.0310(15) 0.3595(12) 0.093(5) Uiso d . 1 . . H
H21 0.0439(15) 0.2600(13) 0.0610(11) 0.075(4) Uiso d . 1 . . H
H131 -0.4004(17) -0.2629(19) 0.4131(14) 0.104(5) Uiso d . 1 . . H
H51 -0.3160(16) 0.0040(15) -0.0883(13) 0.088(5) Uiso d . 1 . . H
H101 -0.5068(16) 0.1648(16) 0.2997(13) 0.092(5) Uiso d . 1 . . H
H121 -0.6202(16) -0.1854(16) 0.4198(13) 0.095(5) Uiso d . 1 . . H
H31 -0.0308(17) 0.2798(16) -0.1280(14) 0.099(5) Uiso d . 1 . . H
H41 -0.2172(16) 0.1578(16) -0.2007(15) 0.099(5) Uiso d . 1 . . H
H1 0.0526(14) 0.1113(12) 0.2210(10) 0.063(3) Uiso d . 1 . . H
H2 0.1033(14) 0.0063(15) 0.4702(13) 0.088(5) Uiso d . 1 . . H
C8 -0.25389(9) 0.11823(10) 0.28165(8) 0.0437(2) Uani d . 1 . . C
C7 -0.10764(9) 0.07955(9) 0.29114(8) 0.0422(2) Uani d . 1 . . C
N1 -0.03461(9) 0.10130(9) 0.20572(7) 0.0504(2) Uani d . 1 . . N
C9 -0.35594(9) 0.02925(10) 0.31971(8) 0.0454(2) Uani d . 1 . . C
C1 -0.08763(10) 0.11680(11) 0.09424(8) 0.0487(2) Uani d . 1 . . C
C14 -0.32688(13) -0.09844(12) 0.35132(11) 0.0607(3) Uani d . 1 . . C
C10 -0.48633(11) 0.07446(14) 0.32117(10) 0.0597(3) Uani d . 1 . . C
C11 -0.58403(13) -0.00463(16) 0.35623(11) 0.0717(4) Uani d . 1 . . C
C2 -0.02954(13) 0.20653(13) 0.02900(9) 0.0608(3) Uani d . 1 . . C
C3 -0.07830(15) 0.22127(15) -0.08039(11) 0.0752(4) Uani d . 1 . . C
C12 -0.55340(15) -0.12870(16) 0.39080(12) 0.0767(4) Uani d . 1 . . C
C5 -0.24206(15) 0.05794(16) -0.06027(11) 0.0754(4) Uani d . 1 . . C
C6 -0.19269(12) 0.04083(13) 0.04916(10) 0.0611(3) Uani d . 1 . . C
C4 -0.18491(16) 0.14771(16) -0.12421(11) 0.0780(4) Uani d . 1 . . C
C13 -0.42587(16) -0.17721(15) 0.38677(13) 0.0782(4) Uani d . 1 . . C

loop_
_atom_site_aniso_label
_atom_site_aniso_U_11
_atom_site_aniso_U_22
_atom_site_aniso_U_33
_atom_site_aniso_U_12
_atom_site_aniso_U_13
_atom_site_aniso_U_23
O2 0.0358(4) 0.0903(6) 0.0533(4) 0.0054(4) 0.0000(3) 0.0140(4)
O1 0.0511(4) 0.0564(5) 0.0691(5) 0.0101(3) 0.0073(3) 0.0150(4)
N2 0.0351(4) 0.0621(5) 0.0477(5) 0.0038(4) 0.0007(3) 0.0072(4)
C8 0.0415(5) 0.0486(6) 0.0402(5) 0.0042(4) 0.0005(4) 0.0006(4)
C7 0.0393(5) 0.0447(5) 0.0422(5) 0.0007(4) 0.0016(4) 0.0011(4)
N1 0.0379(4) 0.0710(6) 0.0417(4) 0.0007(4) 0.0016(3) 0.0027(4)
C9 0.0411(5) 0.0514(6) 0.0427(5) -0.0010(4) -0.0004(4) -0.0024(4)
C1 0.0454(5) 0.0593(6) 0.0410(5) 0.0069(4) 0.0026(4) -0.0019(4)
C14 0.0556(7) 0.0502(7) 0.0753(8) -0.0032(5) 0.0020(5) -0.0008(5)
C10 0.0424(6) 0.0698(8) 0.0668(7) 0.0016(5) 0.0048(5) 0.0019(6)
C11 0.0456(7) 0.0915(10) 0.0785(9) -0.0113(6) 0.0093(6) -0.0066(7)
C2 0.0619(7) 0.0713(8) 0.0483(6) -0.0042(6) 0.0011(5) 0.0030(5)
C3 0.0857(9) 0.0875(10) 0.0511(7) -0.0005(8) 0.0010(6) 0.0118(7)
C12 0.0677(9) 0.0879(10) 0.0753(8) -0.0362(8) 0.0108(6) -0.0102(7)
C5 0.0708(8) 0.0948(10) 0.0572(7) -0.0034(8) -0.0098(6) -0.0163(7)
C6 0.0604(7) 0.0713(8) 0.0508(6) -0.0059(6) 0.0022(5) -0.0057(6)
C4 0.0875(10) 0.0964(11) 0.0469(7) 0.0090(8) -0.0098(6) 0.0014(7)
C13 0.0818(10) 0.0557(8) 0.0962(10) -0.0188(7) 0.0037(7) 0.0041(7)

loop_
_atom_type_symbol
_atom_type_description
_atom_type_scat_dispersion_real
_atom_type_scat_dispersion_imag
_atom_type_scat_source
C C 0.0033 0.0016 'International Tables Vol C Tables 4.2.6.8 and 6.1.1.4'
H H 0.0000 0.0000 'International Tables Vol C Tables 4.2.6.8 and 6.1.1.4'
N N 0.0061 0.0033 'International Tables Vol C Tables 4.2.6.8 and 6.1.1.4'
O O 0.0106 0.0060 'International Tables Vol C Tables 4.2.6.8 and 6.1.1.4'

loop_
_geom_angle_atom_site_label_1
_geom_angle_atom_site_label_2
_geom_angle_atom_site_label_3
_geom_angle
_geom_angle_publ_flag
N2 O2 H2 101.4(8) ?
C7 N2 O2 110.66(8) yes
O1 C8 C9 122.67(9) yes
O1 C8 C7 116.60(9) yes
C9 C8 C7 120.70(8) yes
N2 C7 N1 125.09(9) yes
N2 C7 C8 114.32(8) yes
N1 C7 C8 119.66(8) yes
C7 N1 C1 125.25(9) yes
C7 N1 H1 117.4(8) ?
C1 N1 H1 117.2(8) ?
C14 C9 C10 118.88(10) ?
C14 C9 C8 122.40(9) yes
C10 C9 C8 118.70(10) yes
C6 C1 C2 119.72(10) ?
C6 C1 N1 121.11(10) yes
C2 C1 N1 119.13(10) yes
C13 C14 C9 120.03(13) ?
C13 C14 H141 120.5(8) ?
C9 C14 H141 119.4(8) ?
C11 C10 C9 120.63(13) ?
C11 C10 H101 120.3(9) ?
C9 C10 H101 119.0(9) ?
C12 C11 C10 120.04(13) ?
C12 C11 H111 121.0(9) ?
C10 C11 H111 118.9(9) ?
C3 C2 C1 119.94(12) ?
C3 C2 H21 120.5(8) ?
C1 C2 H21 119.5(8) ?
C4 C3 C2 120.15(14) ?
C4 C3 H31 120.5(10) ?
C2 C3 H31 119.2(10) ?
C11 C12 C13 120.41(13) ?
C11 C12 H121 121.5(9) ?
C13 C12 H121 118.1(9) ?
C4 C5 C6 120.23(13) ?
C4 C5 H51 122.5(9) ?
C6 C5 H51 117.3(10) ?
C1 C6 C5 119.78(13) ?
C1 C6 H61 119.5(9) ?
C5 C6 H61 120.7(9) ?
C5 C4 C3 120.16(12) ?
C5 C4 H41 120.4(10) ?
C3 C4 H41 119.4(10) ?
C12 C13 C14 119.94(14) ?
C12 C13 H131 122.3(10) ?
C14 C13 H131 117.6(10) ?

loop_
_geom_bond_atom_site_label_1
_geom_bond_atom_site_label_2
_geom_bond_site_symmetry_2
_geom_bond_distance
_geom_bond_publ_flag
O2 N2 . 1.4167(10) yes
O2 H2 . 0.956(16) ?
O1 C8 . 1.2147(12) yes
N2 C7 . 1.2897(12) yes
C8 C9 . 1.4768(14) yes
C8 C7 . 1.5098(13) yes
C7 N1 . 1.3475(13) yes
N1 C1 . 1.4145(13) yes
N1 H1 . 0.880(13) ?
C9 C14 . 1.3841(16) yes
C9 C10 . 1.3866(15) yes
C1 C6 . 1.3765(16) yes
C1 C2 . 1.3795(17) yes
C14 C13 . 1.3794(18) ?
C14 H141 . 0.964(14) ?
C10 C11 . 1.3698(18) ?
C10 H101 . 0.977(16) ?
C11 C12 . 1.362(2) ?
C11 H111 . 0.977(17) ?
C2 C3 . 1.3786(17) yes
C2 H21 . 0.966(15) ?
C3 C4 . 1.369(2) ?
C3 H31 . 0.988(17) ?
C12 C13 . 1.375(2) ?
C12 H121 . 0.977(17) ?
C5 C4 . 1.365(2) ?
C5 C6 . 1.3836(18) ?
C5 H51 . 0.959(16) ?
C6 H61 . 0.929(15) ?
C4 H41 . 0.959(18) ?
C13 H131 . 0.959(19) ?

loop_
_geom_torsion_atom_site_label_1
_geom_torsion_atom_site_label_2
_geom_torsion_atom_site_label_3
_geom_torsion_atom_site_label_4
_geom_torsion
_geom_torsion_publ_flag
O2 N2 C7 N1 -0.65(14) ?
O2 N2 C7 C8 -169.51(8) yes
O1 C8 C7 N2 123.44(10) yes
C9 C8 C7 N2 -54.57(12) yes
O1 C8 C7 N1 -46.09(13) yes
C9 C8 C7 N1 135.90(10) yes
N2 C7 N1 C1 169.24(10) yes
C8 C7 N1 C1 -22.45(15) yes
O1 C8 C9 C14 173.21(10) yes
C7 C8 C9 C14 -8.90(14) ?
O1 C8 C9 C10 -5.16(15) yes
C7 C8 C9 C10 172.73(9) ?
C7 N1 C1 C6 -39.91(16) ?
C7 N1 C1 C2 142.39(11) yes
C10 C9 C14 C13 -1.97(17) ?
C8 C9 C14 C13 179.66(11) ?
C14 C9 C10 C11 1.81(17) ?
C8 C9 C10 C11 -179.76(11) ?
C9 C10 C11 C12 0.4(2) ?
C6 C1 C2 C3 1.09(19) ?
N1 C1 C2 C3 178.81(11) ?
C1 C2 C3 C4 0.5(2) ?
C10 C11 C12 C13 -2.5(2) ?
C2 C1 C6 C5 -2.07(18) ?
N1 C1 C6 C5 -179.75(11) ?
C4 C5 C6 C1 1.5(2) ?
C6 C5 C4 C3 0.1(2) ?
C2 C3 C4 C5 -1.0(2) ?
C11 C12 C13 C14 2.4(2) ?
C9 C14 C13 C12 -0.1(2) ?

loop_
_cod_related_entry_id
_cod_related_entry_database
_cod_related_entry_code
1 ChemSpider 4911678
